data_7003875
loop_
_publ_author_name
'N\'u\~nez, Cristina'
'Bastida, Rufina'
'Mac\'ias, Alejandro'
'Mato-Iglesias, Marta'
'Platas-Iglesias, Carlos'
'Valencia, Laura'

_publ_section_title
;
 A hexaaza macrocyclic ligand containing acetohydrazide pendants for
 Ln(iii) complexation in aqueous solution. Solid-state and solution
 structures and DFT calculations
;
_journal_issue 29
_journal_name_full 'Dalton Transactions'
_journal_page_first 3841
_journal_page_last 3850
_journal_paper_doi 10.1039/b800953h
_journal_year 2008
_chemical_formula_moiety C26H42N14O4
_chemical_formula_sum 'C26 H42 N14 O4'
_chemical_formula_weight 614.74
_chemical_name_systematic
;
?
;
_space_group_IT_number 2
_symmetry_cell_setting triclinic
_symmetry_space_group_name_Hall '-P 1'
_symmetry_space_group_name_H-M 'P -1'
_atom_sites_solution_hydrogens mixed
_atom_sites_solution_primary direct
_atom_sites_solution_secondary difmap
_audit_creation_method SHELXL-97
_cell_angle_alpha 101.326(2)
_cell_angle_beta 103.901(2)
_cell_angle_gamma 97.016(2)
_cell_formula_units_Z 1
_cell_length_a 6.7622(2)
_cell_length_b 9.1199(3)
_cell_length_c 12.1420(3)
_cell_measurement_reflns_used 1940
_cell_measurement_temperature 293(2)
_cell_measurement_theta_max 26.2045
_cell_measurement_theta_min 3.1505
_cell_volume 701.35(4)
_computing_cell_refinement 'BRUKER APEX'
_computing_data_collection 'BRUKER APEX'
_computing_data_reduction 'BRUKER Shelxtl'
_computing_molecular_graphics 'ORTEP-3 for Windows (Farrugia, 1997)'
_computing_publication_material 'WinGX publication routines (Farrugia, 1999)'
_computing_structure_refinement 'SHELXL-97 (Sheldrick, 1997)'
_computing_structure_solution 'SHELXS-97 (Sheldrick, 1997)'
_diffrn_ambient_temperature 293(2)
_diffrn_measured_fraction_theta_full 0.999
_diffrn_measured_fraction_theta_max 0.999
_diffrn_measurement_device_type 'Bruker X8 KappaAPEXII'
_diffrn_measurement_method 'omega/phi scans'
_diffrn_radiation_monochromator graphite
_diffrn_radiation_source 'fine-focus sealed tube'
_diffrn_radiation_type MoK\a
_diffrn_radiation_wavelength 0.71073
_diffrn_reflns_av_R_equivalents 0.0547
_diffrn_reflns_av_sigmaI/netI 0.0516
_diffrn_reflns_limit_h_max 8
_diffrn_reflns_limit_h_min -8
_diffrn_reflns_limit_k_max 11
_diffrn_reflns_limit_k_min -11
_diffrn_reflns_limit_l_max 15
_diffrn_reflns_limit_l_min 0
_diffrn_reflns_number 14387
_diffrn_reflns_theta_full 27.54
_diffrn_reflns_theta_max 27.54
_diffrn_reflns_theta_min 1.78
_exptl_absorpt_coefficient_mu 0.104
_exptl_absorpt_correction_T_max 0.9959
_exptl_absorpt_correction_T_min 0.9846
_exptl_absorpt_correction_type empirical
_exptl_absorpt_process_details sadabs
_exptl_crystal_colour colourless
_exptl_crystal_density_diffrn 1.455
_exptl_crystal_density_method 'not measured'
_exptl_crystal_description plate
_exptl_crystal_F_000 328
_exptl_crystal_size_max 0.15
_exptl_crystal_size_mid 0.14
_exptl_crystal_size_min 0.04
_refine_diff_density_max 0.259
_refine_diff_density_min -0.205
_refine_diff_density_rms 0.053
_refine_ls_extinction_method none
_refine_ls_goodness_of_fit_ref 1.104
_refine_ls_hydrogen_treatment mixed
_refine_ls_matrix_type full
_refine_ls_number_parameters 233
_refine_ls_number_reflns 3222
_refine_ls_number_restraints 0
_refine_ls_restrained_S_all 1.104
_refine_ls_R_factor_all 0.0788
_refine_ls_R_factor_gt 0.0483
_refine_ls_shift/su_max 0.000
_refine_ls_shift/su_mean 0.000
_refine_ls_structure_factor_coef Fsqd
_refine_ls_weighting_details 'calc w=1/[\s^2^(Fo^2^)+(0.0560P)^2^+0.0000P] where P=(Fo^2^+2Fc^2^)/3'
_refine_ls_weighting_scheme calc
_refine_ls_wR_factor_gt 0.1088
_refine_ls_wR_factor_ref 0.1187
_reflns_number_gt 2242
_reflns_number_total 3222
_reflns_threshold_expression >2sigma(I)
_cod_data_source_file b800953h.txt
_cod_data_source_block ba14cn2n
_cod_depositor_comments
;
The following automatic conversions were performed:
'_symmetry_cell_setting' value 'Triclinic' changed to 'triclinic'
according to '/home/saulius/struct/CIF-dictionaries/cif_core.dic'
dictionary named 'cif_core.dic' version 2.4.1 from 2010-06-29.

Automatic conversion script
Id: cif_fix_enum 1527 2010-12-29 10:47:43Z saulius 
;
_cod_original_sg_symbol_H-M P-1
_cod_database_code 7003875

loop_
_symmetry_equiv_pos_as_xyz
'x, y, z'
'-x, -y, -z'

loop_
_atom_site_label
_atom_site_type_symbol
_atom_site_fract_x
_atom_site_fract_y
_atom_site_fract_z
_atom_site_U_iso_or_equiv
_atom_site_adp_type
_atom_site_occupancy
_atom_site_symmetry_multiplicity
_atom_site_calc_flag
_atom_site_refinement_flags
_atom_site_disorder_assembly
_atom_site_disorder_group
C1 C 0.8070(3) 0.2912(2) 0.46163(15) 0.0178(4) Uani 1 1 d . . .
C2 C 0.7356(3) 0.4268(2) 0.48358(17) 0.0208(4) Uani 1 1 d . . .
H2 H 0.6516 0.4581 0.4231 0.025 Uiso 1 1 calc R . .
C3 C 0.7905(3) 0.5162(2) 0.59690(17) 0.0239(4) Uani 1 1 d . . .
H3 H 0.7462 0.6088 0.6127 0.029 Uiso 1 1 calc R . .
C4 C 0.9110(3) 0.4658(2) 0.68514(16) 0.0220(4) Uani 1 1 d . . .
H4 H 0.9502 0.5240 0.7614 0.026 Uiso 1 1 calc R . .
C5 C 0.9731(3) 0.3265(2) 0.65854(15) 0.0183(4) Uani 1 1 d . . .
C6 C 1.1010(3) 0.2616(2) 0.75094(16) 0.0209(4) Uani 1 1 d . . .
H6A H 1.0804 0.3073 0.8256 0.025 Uiso 1 1 calc R . .
H6B H 1.0484 0.1535 0.7342 0.025 Uiso 1 1 calc R . .
C7 C 1.3870(3) 0.2175(2) 0.65946(15) 0.0204(4) Uani 1 1 d . . .
H7A H 1.5370 0.2336 0.6792 0.024 Uiso 1 1 calc R . .
H7B H 1.3404 0.2716 0.5996 0.024 Uiso 1 1 calc R . .
C8 C 0.6951(3) -0.0501(2) 0.39038(15) 0.0185(4) Uani 1 1 d . . .
H8A H 0.6555 -0.0190 0.4619 0.022 Uiso 1 1 calc R . .
H8B H 0.8452 -0.0336 0.4103 0.022 Uiso 1 1 calc R . .
C9 C 0.7635(3) 0.1930(2) 0.33870(15) 0.0184(4) Uani 1 1 d . . .
H9A H 0.7070 0.2516 0.2839 0.022 Uiso 1 1 calc R . .
H9B H 0.8943 0.1724 0.3255 0.022 Uiso 1 1 calc R . .
C10 C 1.4357(3) 0.4380(2) 0.81595(16) 0.0216(4) Uani 1 1 d . . .
H10A H 1.3467 0.4967 0.8508 0.026 Uiso 1 1 calc R . .
H10B H 1.4694 0.4846 0.7559 0.026 Uiso 1 1 calc R . .
C11 C 1.6328(3) 0.4428(2) 0.90841(16) 0.0200(4) Uani 1 1 d . A .
C12 C 0.4073(3) 0.0655(2) 0.30356(15) 0.0178(4) Uani 1 1 d . . .
H12A H 0.4075 0.1503 0.3659 0.021 Uiso 1 1 calc R . .
H12B H 0.3339 -0.0249 0.3167 0.021 Uiso 1 1 calc R . .
C13 C 0.2891(3) 0.0930(2) 0.18860(16) 0.0183(4) Uani 1 1 d . . .
N1 N 0.9248(2) 0.24185(16) 0.54838(13) 0.0191(3) Uani 1 1 d . . .
N2 N 1.3247(2) 0.28284(16) 0.76263(13) 0.0192(3) Uani 1 1 d . . .
N3 N 0.6209(2) 0.04653(16) 0.31111(12) 0.0162(3) Uani 1 1 d . . .
N4 N 1.6580(2) 0.31101(19) 0.93544(14) 0.0248(4) Uani 1 1 d . . .
N5 N 1.8189(5) 0.3124(14) 1.0372(10) 0.026(2) Uani 0.73(4) 1 d P A 1
N5' N 1.840(3) 0.258(3) 0.996(3) 0.030(5) Uani 0.27(4) 1 d P A 2
N6 N 0.3808(2) 0.07032(18) 0.10211(13) 0.0198(3) Uani 1 1 d . . .
N7 N 0.2946(3) 0.0933(2) -0.01061(14) 0.0234(4) Uani 1 1 d . . .
O1 O 1.75819(19) 0.56316(15) 0.95486(12) 0.0287(3) Uani 1 1 d . . .
O2 O 0.1174(2) 0.12888(16) 0.17692(12) 0.0303(4) Uani 1 1 d . . .
H6N H 0.507(3) 0.039(2) 0.1165(18) 0.031(6) Uiso 1 1 d . . .
H7N H 0.176(4) 0.028(3) -0.043(2) 0.040(7) Uiso 1 1 d . . .
H7M H 0.277(4) 0.186(3) 0.002(2) 0.046(7) Uiso 1 1 d . . .
H4N H 1.549(4) 0.225(3) 0.898(2) 0.048(7) Uiso 1 1 d . . .
H5M H 1.933(4) 0.355(3) 1.018(2) 0.049(7) Uiso 1 1 d . . .
H5N H 1.817(5) 0.221(4) 1.048(3) 0.086(12) Uiso 1 1 d . . .

loop_
_atom_site_aniso_label
_atom_site_aniso_U_11
_atom_site_aniso_U_22
_atom_site_aniso_U_33
_atom_site_aniso_U_23
_atom_site_aniso_U_13
_atom_site_aniso_U_12
C1 0.0134(8) 0.0194(9) 0.0196(9) 0.0052(8) 0.0035(7) -0.0001(7)
C2 0.0160(9) 0.0214(10) 0.0255(10) 0.0075(8) 0.0036(8) 0.0056(7)
C3 0.0198(9) 0.0183(10) 0.0327(11) 0.0025(9) 0.0077(9) 0.0052(8)
C4 0.0166(9) 0.0245(10) 0.0205(10) -0.0013(8) 0.0040(8) -0.0001(8)
C5 0.0138(8) 0.0206(10) 0.0179(9) 0.0023(8) 0.0031(7) 0.0001(7)
C6 0.0202(9) 0.0247(10) 0.0153(9) 0.0028(8) 0.0023(8) 0.0025(8)
C7 0.0217(9) 0.0198(10) 0.0201(10) 0.0061(8) 0.0044(8) 0.0054(8)
C8 0.0201(9) 0.0195(9) 0.0164(9) 0.0048(7) 0.0043(7) 0.0056(7)
C9 0.0168(9) 0.0205(10) 0.0181(9) 0.0074(8) 0.0031(7) 0.0029(7)
C10 0.0235(10) 0.0186(10) 0.0195(10) 0.0028(8) 0.0015(8) 0.0038(8)
C11 0.0177(9) 0.0225(10) 0.0186(9) 0.0022(8) 0.0054(8) 0.0029(8)
C12 0.0204(9) 0.0176(9) 0.0172(9) 0.0044(7) 0.0073(8) 0.0044(7)
C13 0.0182(9) 0.0171(9) 0.0211(10) 0.0062(8) 0.0057(8) 0.0053(7)
N1 0.0172(8) 0.0181(8) 0.0190(8) 0.0034(7) 0.0011(6) 0.0011(6)
N2 0.0178(8) 0.0182(8) 0.0182(8) 0.0017(6) 0.0008(6) 0.0031(6)
N3 0.0146(7) 0.0174(8) 0.0162(8) 0.0059(6) 0.0019(6) 0.0029(6)
N4 0.0195(8) 0.0272(9) 0.0248(9) 0.0083(8) -0.0005(7) 0.0030(7)
N5 0.0185(14) 0.026(3) 0.031(3) 0.010(3) -0.0015(14) 0.0056(14)
N5' 0.027(5) 0.023(8) 0.029(8) -0.002(7) -0.006(5) 0.001(5)
N6 0.0189(8) 0.0284(9) 0.0152(8) 0.0091(7) 0.0039(7) 0.0106(7)
N7 0.0194(9) 0.0320(11) 0.0201(9) 0.0120(8) 0.0020(7) 0.0071(8)
O1 0.0224(7) 0.0266(8) 0.0307(8) 0.0029(6) 0.0021(6) -0.0029(6)
O2 0.0219(7) 0.0459(9) 0.0320(8) 0.0182(7) 0.0106(6) 0.0179(6)

loop_
_atom_type_symbol
_atom_type_description
_atom_type_scat_dispersion_real
_atom_type_scat_dispersion_imag
_atom_type_scat_source
C C 0.0033 0.0016 'International Tables Vol C Tables 4.2.6.8 and 6.1.1.4'
H H 0.0000 0.0000 'International Tables Vol C Tables 4.2.6.8 and 6.1.1.4'
N N 0.0061 0.0033 'International Tables Vol C Tables 4.2.6.8 and 6.1.1.4'
O O 0.0106 0.0060 'International Tables Vol C Tables 4.2.6.8 and 6.1.1.4'

loop_
_geom_angle_atom_site_label_1
_geom_angle_atom_site_label_2
_geom_angle_atom_site_label_3
_geom_angle
_geom_angle_site_symmetry_1
_geom_angle_site_symmetry_3
_geom_angle_publ_flag
N1 C1 C2 121.30(16) . . ?
N1 C1 C9 116.63(15) . . ?
C2 C1 C9 122.04(17) . . ?
C1 C2 C3 119.48(18) . . ?
C4 C3 C2 119.06(18) . . ?
C3 C4 C5 118.96(17) . . ?
N1 C5 C4 121.99(17) . . ?
N1 C5 C6 115.91(16) . . ?
C4 C5 C6 122.10(16) . . ?
N2 C6 C5 116.19(14) . . ?
N2 C7 C8 114.76(14) . 2_756 ?
N3 C8 C7 114.01(14) . 2_756 ?
N3 C9 C1 116.61(14) . . ?
N2 C10 C11 112.01(15) . . ?
O1 C11 N4 123.79(18) . . ?
O1 C11 C10 121.16(17) . . ?
N4 C11 C10 115.05(16) . . ?
N3 C12 C13 115.04(13) . . ?
O2 C13 N6 123.36(17) . . ?
O2 C13 C12 120.88(15) . . ?
N6 C13 C12 115.72(15) . . ?
C5 N1 C1 119.16(15) . . ?
C7 N2 C10 111.27(13) . . ?
C7 N2 C6 116.32(14) . . ?
C10 N2 C6 114.71(14) . . ?
C12 N3 C8 112.90(12) . . ?
C12 N3 C9 112.59(14) . . ?
C8 N3 C9 111.80(13) . . ?
C11 N4 N5 117.9(5) . . ?
C11 N4 N5' 132.1(6) . . ?
N5 N4 N5' 27.2(10) . . ?
C13 N6 N7 123.42(15) . . ?

loop_
_geom_bond_atom_site_label_1
_geom_bond_atom_site_label_2
_geom_bond_distance
_geom_bond_site_symmetry_2
_geom_bond_publ_flag
C1 N1 1.348(2) . ?
C1 C2 1.383(3) . ?
C1 C9 1.522(2) . ?
C2 C3 1.391(3) . ?
C3 C4 1.375(3) . ?
C4 C5 1.389(3) . ?
C5 N1 1.347(2) . ?
C5 C6 1.509(3) . ?
C6 N2 1.469(2) . ?
C7 N2 1.457(2) . ?
C7 C8 1.507(2) 2_756 ?
C8 N3 1.471(2) . ?
C8 C7 1.507(2) 2_756 ?
C9 N3 1.477(2) . ?
C10 N2 1.460(2) . ?
C10 C11 1.512(3) . ?
C11 O1 1.242(2) . ?
C11 N4 1.326(2) . ?
C12 N3 1.459(2) . ?
C12 C13 1.517(2) . ?
C13 O2 1.228(2) . ?
C13 N6 1.338(2) . ?
N4 N5 1.434(6) . ?
N4 N5' 1.463(19) . ?
N6 N7 1.420(2) . ?
